data_7201601
loop_
_publ_author_name
'Kelly, Niamh R.'
'Goetz, Sandrine'
'Batten, Stuart R.'
'Kruger, Paul E.'

_publ_section_title
;
 Coordination behaviour and network formation with
 4,4&#x2032;,6,6&#x2032;-tetracarboxy-2,2&#x2032;-bipyridine and
 4,4&#x2032;-dicarboxy-2,2&#x2032;-bipyridine ligands with rare and
 alkaline earth metals
;
_journal_issue 1
_journal_name_full CrystEngComm
_journal_page_first 68
_journal_paper_doi 10.1039/b711469a
_journal_volume 10
_journal_year 2008
_chemical_formula_moiety 'C14 H8 N2 o8, 2(H2 O)'
_chemical_formula_sum 'C14 H12 N2 O10'
_chemical_formula_weight 368.26
_chemical_name_common 2
_chemical_name_systematic
;
?
;
_space_group_IT_number 13
_symmetry_cell_setting monoclinic
_symmetry_space_group_name_Hall '-P 2yc'
_symmetry_space_group_name_H-M 'P 1 2/c 1'
_atom_sites_solution_hydrogens geom
_atom_sites_solution_primary direct
_atom_sites_solution_secondary difmap
_audit_creation_method SHELXL-97
_cell_angle_alpha 90.00
_cell_angle_beta 102.472(3)
_cell_angle_gamma 90.00
_cell_formula_units_Z 2
_cell_length_a 9.0649(13)
_cell_length_b 7.1645(11)
_cell_length_c 11.7296(17)
_cell_measurement_temperature 153(2)
_cell_volume 743.81(19)
_computing_cell_refinement 'Bruker SMART'
_computing_data_collection 'Bruker SMART'
_computing_data_reduction 'Bruker SAINT'
_computing_molecular_graphics 'Bruker SHELXTL'
_computing_publication_material 'Bruker SHELXTL'
_computing_structure_refinement 'SHELXTL version 5.1 (Sheldrick, 1998)'
_computing_structure_solution 'SHELXTL version 5.1 (Sheldrick, 1998)'
_diffrn_ambient_temperature 153(2)
_diffrn_measured_fraction_theta_full 0.999
_diffrn_measured_fraction_theta_max 0.999
_diffrn_measurement_device_type 'Bruker SMART APEX CCD'
_diffrn_measurement_method 'omega scans'
_diffrn_radiation_monochromator graphite
_diffrn_radiation_source 'fine-focus sealed tube'
_diffrn_radiation_type MoK\a
_diffrn_radiation_wavelength 0.71073
_diffrn_reflns_av_R_equivalents 0.0350
_diffrn_reflns_av_sigmaI/netI 0.0323
_diffrn_reflns_limit_h_max 10
_diffrn_reflns_limit_h_min -10
_diffrn_reflns_limit_k_max 8
_diffrn_reflns_limit_k_min -8
_diffrn_reflns_limit_l_max 13
_diffrn_reflns_limit_l_min -13
_diffrn_reflns_number 5487
_diffrn_reflns_theta_full 25.00
_diffrn_reflns_theta_max 25.00
_diffrn_reflns_theta_min 2.30
_exptl_absorpt_coefficient_mu 0.143
_exptl_absorpt_correction_type none
_exptl_crystal_colour colourless
_exptl_crystal_density_diffrn 1.644
_exptl_crystal_density_method 'not measured'
_exptl_crystal_description needle
_exptl_crystal_F_000 380
_exptl_crystal_size_max 0.17
_exptl_crystal_size_mid 0.06
_exptl_crystal_size_min 0.04
_refine_diff_density_max 0.266
_refine_diff_density_min -0.192
_refine_diff_density_rms 0.053
_refine_ls_extinction_method none
_refine_ls_goodness_of_fit_ref 1.021
_refine_ls_hydrogen_treatment mixed
_refine_ls_matrix_type full
_refine_ls_number_parameters 130
_refine_ls_number_reflns 1314
_refine_ls_number_restraints 6
_refine_ls_restrained_S_all 1.028
_refine_ls_R_factor_all 0.0658
_refine_ls_R_factor_gt 0.0430
_refine_ls_shift/su_max 0.000
_refine_ls_shift/su_mean 0.000
_refine_ls_structure_factor_coef Fsqd
_refine_ls_weighting_details 'calc w=1/[\s^2^(Fo^2^)+(0.0777P)^2^+0.0000P] where P=(Fo^2^+2Fc^2^)/3'
_refine_ls_weighting_scheme calc
_refine_ls_wR_factor_gt 0.1099
_refine_ls_wR_factor_ref 0.1221
_reflns_number_gt 937
_reflns_number_total 1314
_reflns_threshold_expression >2sigma(I)
_cod_data_source_file b711469a.txt
_cod_data_source_block H4tcbp.2H2O
_cod_depositor_comments
;
The following automatic conversions were performed:
'_symmetry_cell_setting' value 'Monoclinic' changed to 'monoclinic'
according to '/home/saulius/struct/CIF-dictionaries/cif_core.dic'
dictionary named 'cif_core.dic' version 2.4.1 from 2010-06-29.

Automatic conversion script
Id: cif_fix_enum 1527 2010-12-29 10:47:43Z saulius 
;
_cod_original_sg_symbol_H-M P2/C
_cod_database_code 7201601

loop_
_symmetry_equiv_pos_as_xyz
'x, y, z'
'-x, y, -z+1/2'
'-x, -y, -z'
'x, -y, z-1/2'

loop_
_atom_site_label
_atom_site_type_symbol
_atom_site_fract_x
_atom_site_fract_y
_atom_site_fract_z
_atom_site_U_iso_or_equiv
_atom_site_adp_type
_atom_site_occupancy
_atom_site_symmetry_multiplicity
_atom_site_calc_flag
_atom_site_refinement_flags
_atom_site_disorder_assembly
_atom_site_disorder_group
N1 N 0.39854(19) 0.2267(2) 0.10445(15) 0.0246(5) Uani 1 1 d . . .
C1 C 0.4224(2) 0.2183(3) -0.00444(18) 0.0214(5) Uani 1 1 d . . .
C2 C 0.5575(2) 0.2690(3) -0.03299(19) 0.0239(5) Uani 1 1 d . . .
H2A H 0.5704 0.2605 -0.1111 0.029 Uiso 1 1 calc R . .
C3 C 0.6735(2) 0.3328(3) 0.05631(18) 0.0241(5) Uani 1 1 d . . .
C4 C 0.6528(2) 0.3366(3) 0.16941(18) 0.0234(5) Uani 1 1 d . . .
H4A H 0.7320 0.3754 0.2319 0.028 Uiso 1 1 calc R . .
C5 C 0.5137(2) 0.2826(3) 0.18977(18) 0.0227(5) Uani 1 1 d . . .
C6 C 0.2906(3) 0.1448(3) -0.09437(19) 0.0265(5) Uani 1 1 d . . .
O1 O 0.17413(17) 0.0945(3) -0.06671(13) 0.0364(5) Uani 1 1 d . . .
O2 O 0.31543(17) 0.1378(3) -0.19917(13) 0.0366(5) Uani 1 1 d D . .
H2 H 0.238(2) 0.085(4) -0.251(2) 0.055 Uiso 1 1 d D . .
C7 C 0.8187(2) 0.4009(3) 0.02999(19) 0.0277(5) Uani 1 1 d . . .
O3 O 0.84014(18) 0.3903(3) -0.07010(15) 0.0421(5) Uani 1 1 d . . .
O4 O 0.91245(18) 0.4706(3) 0.11768(15) 0.0447(5) Uani 1 1 d D . .
H4 H 0.995(2) 0.515(4) 0.099(3) 0.067 Uiso 1 1 d D . .
O1W O 0.1160(2) 0.0450(3) 0.16337(15) 0.0425(5) Uani 1 1 d D . .
H1WA H 0.027(2) -0.006(4) 0.136(3) 0.064 Uiso 1 1 d D . .
H1WB H 0.151(3) 0.079(4) 0.102(2) 0.064 Uiso 1 1 d D . .

loop_
_atom_site_aniso_label
_atom_site_aniso_U_11
_atom_site_aniso_U_22
_atom_site_aniso_U_33
_atom_site_aniso_U_23
_atom_site_aniso_U_13
_atom_site_aniso_U_12
N1 0.0257(10) 0.0240(11) 0.0251(10) 0.0014(8) 0.0075(8) 0.0025(8)
C1 0.0231(11) 0.0181(12) 0.0231(11) 0.0016(8) 0.0054(9) 0.0043(9)
C2 0.0268(11) 0.0215(12) 0.0249(12) 0.0029(9) 0.0088(9) 0.0060(9)
C3 0.0241(12) 0.0196(12) 0.0295(12) 0.0043(9) 0.0077(9) 0.0050(9)
C4 0.0219(11) 0.0226(12) 0.0254(12) 0.0018(9) 0.0042(9) 0.0015(9)
C5 0.0222(11) 0.0200(12) 0.0255(12) 0.0029(9) 0.0043(9) 0.0032(9)
C6 0.0288(12) 0.0259(14) 0.0262(12) 0.0024(9) 0.0089(9) 0.0063(10)
O1 0.0247(9) 0.0539(11) 0.0311(9) -0.0023(8) 0.0075(7) -0.0043(8)
O2 0.0316(9) 0.0540(13) 0.0252(9) -0.0034(8) 0.0084(7) -0.0048(8)
C7 0.0249(12) 0.0295(13) 0.0294(13) 0.0034(10) 0.0075(9) 0.0044(10)
O3 0.0309(9) 0.0633(13) 0.0351(10) -0.0049(9) 0.0138(7) -0.0100(8)
O4 0.0291(9) 0.0660(14) 0.0395(10) -0.0029(9) 0.0084(8) -0.0162(9)
O1W 0.0321(9) 0.0597(13) 0.0350(10) 0.0074(9) 0.0055(8) -0.0064(9)

loop_
_atom_type_symbol
_atom_type_description
_atom_type_scat_dispersion_real
_atom_type_scat_dispersion_imag
_atom_type_scat_source
C C 0.0033 0.0016 'International Tables Vol C Tables 4.2.6.8 and 6.1.1.4'
H H 0.0000 0.0000 'International Tables Vol C Tables 4.2.6.8 and 6.1.1.4'
N N 0.0061 0.0033 'International Tables Vol C Tables 4.2.6.8 and 6.1.1.4'
O O 0.0106 0.0060 'International Tables Vol C Tables 4.2.6.8 and 6.1.1.4'

loop_
_geom_angle_atom_site_label_1
_geom_angle_atom_site_label_2
_geom_angle_atom_site_label_3
_geom_angle
_geom_angle_site_symmetry_1
_geom_angle_site_symmetry_3
_geom_angle_publ_flag
C5 N1 C1 117.63(17) . . ?
N1 C1 C2 123.42(19) . . ?
N1 C1 C6 114.53(18) . . ?
C2 C1 C6 122.04(19) . . ?
C1 C2 C3 117.89(19) . . ?
C4 C3 C2 119.53(19) . . ?
C4 C3 C7 119.99(19) . . ?
C2 C3 C7 120.47(19) . . ?
C3 C4 C5 118.48(19) . . ?
N1 C5 C4 122.97(19) . . ?
N1 C5 C5 116.5(2) . 2_655 ?
C4 C5 C5 120.5(2) . 2_655 ?
O1 C6 O2 125.2(2) . . ?
O1 C6 C1 121.06(19) . . ?
O2 C6 C1 113.76(19) . . ?
O3 C7 O4 125.0(2) . . ?
O3 C7 C3 120.2(2) . . ?
O4 C7 C3 114.85(19) . . ?

loop_
_geom_bond_atom_site_label_1
_geom_bond_atom_site_label_2
_geom_bond_distance
_geom_bond_site_symmetry_2
_geom_bond_publ_flag
N1 C5 1.342(3) . ?
N1 C1 1.342(3) . ?
C1 C2 1.386(3) . ?
C1 C6 1.508(3) . ?
C2 C3 1.392(3) . ?
C3 C4 1.380(3) . ?
C3 C7 1.498(3) . ?
C4 C5 1.388(3) . ?
C5 C5 1.487(4) 2_655 ?
C6 O1 1.224(3) . ?
C6 O2 1.298(3) . ?
C7 O3 1.233(3) . ?
C7 O4 1.285(3) . ?

loop_
_geom_hbond_atom_site_label_D
_geom_hbond_atom_site_label_H
_geom_hbond_atom_site_label_A
_geom_hbond_distance_DH
_geom_hbond_distance_HA
_geom_hbond_distance_DA
_geom_hbond_angle_DHA
_geom_hbond_site_symmetry_A
O2 H2 O1W 0.906(15) 1.618(16) 2.515(2) 170(3) 4
O4 H4 O3 0.887(15) 1.736(16) 2.622(2) 177(3) 3_765
O1W H1WA O1 0.881(15) 1.935(15) 2.813(2) 174(3) 3
O1W H1WB O1 0.877(15) 2.043(19) 2.881(2) 160(3) .
